data_7222735
loop_
_publ_author_name
'Emmerling, F.'
'Roehr, C.'

_publ_section_title
;
 Alkalimetall-Arsenide A3 As7 und A As (A = K, Rb, Cs). Synthesen,
 Kristallstrukturen, Schwingungsspektren
;
_journal_name_full
;
Zeitschrift fuer Naturforschung, Teil B. Anorganische Chemie, Organische 
Chemie (42,1987-)
;
_journal_page_first 963
_journal_page_last 975
_journal_volume 57
_journal_year 2002
_chemical_formula_sum 'As Rb'
_chemical_name_systematic 'Rb As'
_space_group_IT_number 19
_symmetry_space_group_name_Hall 'P 2ac 2ab'
_symmetry_space_group_name_H-M 'P 21 21 21'
_cell_angle_alpha 90
_cell_angle_beta 90
_cell_angle_gamma 90
_cell_formula_units_Z 8
_cell_length_a 6.581
_cell_length_b 6.916
_cell_length_c 12.047
_cell_volume 548.310
_citation_journal_id_ASTM ZNBSEN
_cod_data_source_file Emmerling_ZNBSEN_2002_711.cif
_cod_data_source_block As1Rb1
_cod_original_cell_volume 548.3095
_cod_original_formula_sum 'As1 Rb1'
_cod_database_code 7222735

loop_
_symmetry_equiv_pos_as_xyz
x,y,z
-x+1/2,-y,z+1/2
x+1/2,-y+1/2,-z
-x,y+1/2,-z+1/2

loop_
_atom_site_label
_atom_site_type_symbol
_atom_site_fract_x
_atom_site_fract_y
_atom_site_fract_z
_atom_site_occupancy
_atom_site_U_iso_or_equiv
Rb1 Rb+1 0.09601 0.1126 0.41525 1 0.0
As1 As-1 0.17162 0.1812 0.1073 1 0.0
Rb2 Rb+1 0.6708 0.1553 0.21741 1 0.0
As2 As-1 0.40909 0.42643 0.02999 1 0.0
